data_7007904
loop_
_publ_author_name
'Tsubaki, Hideaki'
'Tohyama, Shigeki'
'Koike, Kazuhide'
'Saitoh, Hideki'
'Ishitani, Osamu'

_publ_section_title
;
 Effect of intramolecular pi-pi and CH-pi interactions between ligands
 on structure, electrochemical and spectroscopic properties of
 fac-[Re(bpy)(CO)3(PR3)]+(bpy = 2,2'-bipyridine; PR3= trialkyl or
 triarylphosphines).
;
_journal_issue 2
_journal_name_full 'Dalton transactions (Cambridge, England : 2003)'
_journal_page_first 385
_journal_page_last 395
_journal_paper_doi 10.1039/b407947g
_journal_year 2005
_chemical_formula_sum 'C19 H23 F6 N2 O6 P2 Re'
_chemical_formula_weight 737.53
_chemical_name_common 8+
_chemical_name_systematic
;
?
;
_space_group_IT_number 2
_symmetry_cell_setting triclinic
_symmetry_space_group_name_Hall '-P 1'
_symmetry_space_group_name_H-M 'P -1'
_atom_sites_solution_hydrogens geom
_atom_sites_solution_primary direct
_atom_sites_solution_secondary difmap
_audit_creation_method SHELXL-97
_cell_angle_alpha 93.04(2)
_cell_angle_beta 97.23(2)
_cell_angle_gamma 104.04(2)
_cell_formula_units_Z 2
_cell_length_a 9.931(3)
_cell_length_b 11.158(2)
_cell_length_c 12.489(4)
_cell_measurement_reflns_used 22
_cell_measurement_temperature 298(2)
_cell_measurement_theta_max 30.08
_cell_measurement_theta_min 26.86
_cell_volume 1326.9(6)
_computing_cell_refinement 'MXC(MAC Science)'
_computing_data_collection 'MXC(MAC Science)'
_computing_data_reduction Crystan
_computing_structure_refinement 'SHELXL-97 (Sheldrick, 1997)'
_computing_structure_solution 'SHELXS-97 (Sheldrick, 1990)'
_diffrn_ambient_temperature 298(2)
_diffrn_measured_fraction_theta_full 1.000
_diffrn_measured_fraction_theta_max 1.000
_diffrn_measurement_device_type 'Mac Science MXC18'
_diffrn_measurement_method theta/2theta
_diffrn_radiation_monochromator graphite
_diffrn_radiation_source 'fine-focus sealed tube'
_diffrn_radiation_type MoK\a
_diffrn_radiation_wavelength 0.71073
_diffrn_reflns_av_R_equivalents 0.0365
_diffrn_reflns_av_sigmaI/netI 0.0204
_diffrn_reflns_limit_h_max 12
_diffrn_reflns_limit_h_min -12
_diffrn_reflns_limit_k_max 14
_diffrn_reflns_limit_k_min -14
_diffrn_reflns_limit_l_max 16
_diffrn_reflns_limit_l_min 0
_diffrn_reflns_number 6572
_diffrn_reflns_theta_full 27.50
_diffrn_reflns_theta_max 27.50
_diffrn_reflns_theta_min 1.65
_diffrn_standards_decay_% 20
_diffrn_standards_interval_count 100
_diffrn_standards_number 3
_exptl_absorpt_coefficient_mu 4.778
_exptl_absorpt_correction_T_max 0.6466
_exptl_absorpt_correction_T_min 0.4483
_exptl_absorpt_correction_type psi-scan
_exptl_crystal_colour Yellow
_exptl_crystal_density_diffrn 1.846
_exptl_crystal_density_method 'not measured'
_exptl_crystal_description Cube
_exptl_crystal_F_000 716
_exptl_crystal_size_max 0.20
_exptl_crystal_size_mid 0.20
_exptl_crystal_size_min 0.10
_refine_diff_density_max 1.609
_refine_diff_density_min -2.824
_refine_diff_density_rms 0.217
_refine_ls_extinction_method none
_refine_ls_goodness_of_fit_ref 1.176
_refine_ls_hydrogen_treatment constr
_refine_ls_matrix_type full
_refine_ls_number_parameters 328
_refine_ls_number_reflns 6098
_refine_ls_number_restraints 0
_refine_ls_restrained_S_all 1.176
_refine_ls_R_factor_all 0.0652
_refine_ls_R_factor_gt 0.0562
_refine_ls_shift/su_max 0.000
_refine_ls_shift/su_mean 0.000
_refine_ls_structure_factor_coef Fsqd
_refine_ls_weighting_details 'calc w=1/[\s^2^(Fo^2^)+(0.1069P)^2^+1.5274P] where P=(Fo^2^+2Fc^2^)/3'
_refine_ls_weighting_scheme calc
_refine_ls_wR_factor_gt 0.1592
_refine_ls_wR_factor_ref 0.1783
_reflns_number_gt 5245
_reflns_number_total 6098
_reflns_threshold_expression >2sigma(I)
_cod_data_source_file b407947g.txt
_cod_data_source_block 8+cif
_cod_depositor_comments
;
The following automatic conversions were performed:
'_symmetry_cell_setting' value 'Triclinic' changed to 'triclinic'
according to '/home/saulius/struct/CIF-dictionaries/cif_core.dic'
dictionary named 'cif_core.dic' version 2.4.1 from 2010-06-29.

Automatic conversion script
Id: cif_fix_enum 1527 2010-12-29 10:47:43Z saulius 
;
_cod_database_code 7007904

loop_
_symmetry_equiv_pos_as_xyz
'x, y, z'
'-x, -y, -z'

loop_
_atom_site_label
_atom_site_type_symbol
_atom_site_fract_x
_atom_site_fract_y
_atom_site_fract_z
_atom_site_U_iso_or_equiv
_atom_site_adp_type
_atom_site_occupancy
_atom_site_symmetry_multiplicity
_atom_site_calc_flag
_atom_site_refinement_flags
_atom_site_disorder_assembly
_atom_site_disorder_group
Re1 Re -0.11845(3) 0.17841(2) 0.18927(2) 0.06175(15) Uani 1 1 d . . .
P1 P -0.1562(3) 0.2212(2) 0.37412(18) 0.0692(5) Uani 1 1 d . . .
P2 P 0.3946(3) 0.6675(3) 0.2102(2) 0.0828(6) Uani 1 1 d . . .
F1 F 0.2697(10) 0.6172(10) 0.2765(7) 0.140(4) Uani 1 1 d . . .
F2 F 0.5186(12) 0.7157(13) 0.1427(9) 0.158(4) Uani 1 1 d . . .
F3 F 0.3538(15) 0.5377(10) 0.1399(8) 0.145(4) Uani 1 1 d . . .
F4 F 0.2980(11) 0.7139(10) 0.1218(7) 0.140(3) Uani 1 1 d . . .
F5 F 0.4325(12) 0.7963(9) 0.2791(8) 0.148(4) Uani 1 1 d . . .
F6 F 0.4953(12) 0.6205(12) 0.2946(9) 0.168(4) Uani 1 1 d . . .
O1 O 0.1974(8) 0.2565(11) 0.2640(9) 0.125(3) Uani 1 1 d . . .
O2 O -0.1209(11) -0.0926(7) 0.2286(9) 0.117(3) Uani 1 1 d . . .
O3 O -0.0630(10) 0.1220(8) -0.0445(7) 0.102(2) Uani 1 1 d . . .
O4 O -0.2735(11) 0.2876(11) 0.3764(6) 0.126(4) Uani 1 1 d . . .
O5 O -0.0258(13) 0.3164(13) 0.4425(8) 0.151(4) Uani 1 1 d . . .
O6 O -0.180(2) 0.1178(11) 0.4496(10) 0.178(7) Uani 1 1 d . . .
N1 N -0.1456(8) 0.3613(6) 0.1572(5) 0.0649(15) Uani 1 1 d . . .
N2 N -0.3468(7) 0.1528(7) 0.1483(5) 0.0639(15) Uani 1 1 d . . .
C1 C 0.0818(13) 0.2281(12) 0.2352(10) 0.093(3) Uani 1 1 d . . .
C2 C -0.1185(12) 0.0085(10) 0.2138(10) 0.086(3) Uani 1 1 d . . .
C3 C -0.0857(11) 0.1447(9) 0.0400(8) 0.076(2) Uani 1 1 d . . .
C4 C -0.0399(11) 0.4633(9) 0.1605(9) 0.082(2) Uani 1 1 d . . .
H4 H 0.0519 0.4564 0.1759 0.098 Uiso 1 1 calc R . .
C5 C -0.0633(14) 0.5788(10) 0.1417(10) 0.090(3) Uani 1 1 d . . .
H5 H 0.0115 0.6482 0.1439 0.108 Uiso 1 1 calc R . .
C6 C -0.1965(13) 0.5882(9) 0.1202(8) 0.088(3) Uani 1 1 d . . .
H6 H -0.2139 0.6652 0.1092 0.106 Uiso 1 1 calc R . .
C7 C -0.3058(11) 0.4865(9) 0.1142(7) 0.081(2) Uani 1 1 d . . .
H7 H -0.3977 0.4927 0.0974 0.097 Uiso 1 1 calc R . .
C8 C -0.2774(8) 0.3727(7) 0.1340(6) 0.0613(15) Uani 1 1 d . . .
C9 C -0.3895(9) 0.2554(8) 0.1277(6) 0.0651(17) Uani 1 1 d . . .
C10 C -0.5322(10) 0.2473(10) 0.1058(8) 0.083(2) Uani 1 1 d . . .
H10 H -0.5633 0.3178 0.0918 0.099 Uiso 1 1 calc R . .
C11 C -0.6257(11) 0.1368(13) 0.1050(10) 0.098(3) Uani 1 1 d . . .
H11 H -0.7212 0.1314 0.0902 0.117 Uiso 1 1 calc R . .
C12 C -0.5815(10) 0.0351(11) 0.1253(9) 0.087(3) Uani 1 1 d . . .
H12 H -0.6465 -0.0405 0.1256 0.105 Uiso 1 1 calc R . .
C13 C -0.4389(11) 0.0421(10) 0.1461(8) 0.081(2) Uani 1 1 d . . .
H13 H -0.4076 -0.0288 0.1582 0.097 Uiso 1 1 calc R . .
C14 C -0.3326(15) 0.3284(14) 0.4666(9) 0.106(4) Uani 1 1 d . . .
H14A H -0.2696 0.4027 0.5052 0.127 Uiso 1 1 calc R . .
H14B H -0.3490 0.2644 0.5165 0.127 Uiso 1 1 calc R . .
C15 C -0.4677(15) 0.3545(16) 0.4209(12) 0.122(5) Uani 1 1 d . . .
H15A H -0.4501 0.4167 0.3706 0.182 Uiso 1 1 calc R . .
H15B H -0.5103 0.3836 0.4785 0.182 Uiso 1 1 calc R . .
H15C H -0.5295 0.2799 0.3841 0.182 Uiso 1 1 calc R . .
C16 C 0.031(3) 0.334(2) 0.5511(17) 0.210(12) Uani 1 1 d . . .
H16A H 0.0236 0.4156 0.5775 0.251 Uiso 1 1 calc R . .
H16B H -0.0299 0.2743 0.5883 0.251 Uiso 1 1 calc R . .
C17 C 0.157(2) 0.329(2) 0.5836(16) 0.189(10) Uani 1 1 d . . .
H17A H 0.1612 0.2437 0.5803 0.284 Uiso 1 1 calc R . .
H17B H 0.1847 0.3651 0.6569 0.284 Uiso 1 1 calc R . .
H17C H 0.2188 0.3735 0.5379 0.284 Uiso 1 1 calc R . .
C18 C -0.268(3) 0.0119(18) 0.453(2) 0.174(9) Uani 1 1 d . . .
H18B H -0.2360 -0.0525 0.4163 0.209 Uiso 1 1 calc R . .
H18A H -0.3588 0.0135 0.4147 0.209 Uiso 1 1 calc R . .
C19 C -0.283(3) -0.018(2) 0.563(2) 0.227(15) Uani 1 1 d . . .
H19A H -0.1973 -0.0314 0.5983 0.340 Uiso 1 1 calc R . .
H19B H -0.3577 -0.0912 0.5623 0.340 Uiso 1 1 calc R . .
H19C H -0.3052 0.0500 0.6023 0.340 Uiso 1 1 calc R . .

loop_
_atom_site_aniso_label
_atom_site_aniso_U_11
_atom_site_aniso_U_22
_atom_site_aniso_U_33
_atom_site_aniso_U_23
_atom_site_aniso_U_13
_atom_site_aniso_U_12
Re1 0.0671(2) 0.0600(2) 0.0630(2) 0.00539(14) 0.01613(14) 0.02193(14)
P1 0.0773(12) 0.0755(13) 0.0583(10) 0.0068(9) 0.0102(9) 0.0254(10)
P2 0.0928(16) 0.0883(16) 0.0691(12) 0.0079(11) 0.0130(11) 0.0250(13)
F1 0.115(6) 0.184(9) 0.102(5) -0.006(6) 0.036(4) -0.008(6)
F2 0.138(7) 0.225(12) 0.136(8) 0.053(8) 0.067(6) 0.058(8)
F3 0.223(11) 0.110(6) 0.108(6) -0.009(5) 0.023(6) 0.058(7)
F4 0.171(8) 0.176(9) 0.093(5) 0.013(5) -0.003(5) 0.092(7)
F5 0.165(9) 0.123(7) 0.136(7) -0.025(6) 0.024(6) 0.006(6)
F6 0.159(9) 0.193(10) 0.141(8) 0.067(7) -0.030(6) 0.041(7)
O1 0.064(4) 0.175(10) 0.137(8) 0.028(7) 0.008(4) 0.034(5)
O2 0.152(8) 0.065(4) 0.159(8) 0.028(5) 0.062(7) 0.047(5)
O3 0.123(6) 0.108(6) 0.085(5) 0.004(4) 0.042(4) 0.037(5)
O4 0.153(8) 0.202(10) 0.066(4) 0.014(5) 0.029(4) 0.122(8)
O5 0.139(9) 0.195(12) 0.090(6) -0.025(7) 0.002(6) 0.003(8)
O6 0.34(2) 0.104(7) 0.123(8) 0.050(6) 0.119(11) 0.068(10)
N1 0.083(4) 0.060(3) 0.056(3) 0.006(3) 0.014(3) 0.023(3)
N2 0.069(4) 0.067(4) 0.052(3) -0.001(3) 0.009(3) 0.012(3)
C1 0.092(7) 0.094(7) 0.094(7) 0.011(5) 0.001(5) 0.034(6)
C2 0.090(6) 0.073(6) 0.103(7) 0.009(5) 0.025(5) 0.029(5)
C3 0.084(5) 0.074(5) 0.074(5) 0.005(4) 0.023(4) 0.024(4)
C4 0.088(6) 0.066(5) 0.089(6) 0.004(4) 0.020(5) 0.013(4)
C5 0.109(8) 0.066(5) 0.096(7) 0.011(5) 0.016(6) 0.020(5)
C6 0.119(8) 0.070(5) 0.082(6) 0.001(4) 0.003(5) 0.043(5)
C7 0.096(6) 0.080(5) 0.067(5) 0.002(4) 0.001(4) 0.030(5)
C8 0.072(4) 0.064(4) 0.050(3) 0.000(3) 0.006(3) 0.024(3)
C9 0.076(4) 0.071(4) 0.052(3) 0.001(3) 0.012(3) 0.025(4)
C10 0.079(5) 0.098(7) 0.076(5) -0.004(5) 0.006(4) 0.035(5)
C11 0.071(5) 0.122(9) 0.100(7) -0.008(6) 0.020(5) 0.026(6)
C12 0.071(5) 0.096(7) 0.083(6) -0.003(5) 0.005(4) 0.005(5)
C13 0.088(6) 0.079(5) 0.069(5) 0.005(4) 0.018(4) 0.008(4)
C14 0.132(10) 0.131(10) 0.077(6) 0.003(6) 0.041(6) 0.063(8)
C15 0.107(9) 0.150(13) 0.122(10) -0.013(9) 0.032(8) 0.056(9)
C16 0.23(2) 0.21(2) 0.143(16) -0.004(15) -0.091(17) 0.015(18)
C17 0.164(18) 0.24(3) 0.125(14) 0.013(14) -0.052(13) 0.009(16)
C18 0.183(19) 0.126(14) 0.21(2) 0.038(15) 0.087(18) 0.007(13)
C19 0.36(4) 0.19(2) 0.19(2) 0.105(19) 0.16(3) 0.09(2)

loop_
_atom_type_symbol
_atom_type_description
_atom_type_scat_dispersion_real
_atom_type_scat_dispersion_imag
_atom_type_scat_source
Re Re -1.0185 7.2310 'International Tables Vol C Tables 4.2.6.8 and 6.1.1.4'
P P 0.1023 0.0942 'International Tables Vol C Tables 4.2.6.8 and 6.1.1.4'
F F 0.0171 0.0103 'International Tables Vol C Tables 4.2.6.8 and 6.1.1.4'
O O 0.0106 0.0060 'International Tables Vol C Tables 4.2.6.8 and 6.1.1.4'
N N 0.0061 0.0033 'International Tables Vol C Tables 4.2.6.8 and 6.1.1.4'
C C 0.0033 0.0016 'International Tables Vol C Tables 4.2.6.8 and 6.1.1.4'
H H 0.0000 0.0000 'International Tables Vol C Tables 4.2.6.8 and 6.1.1.4'

loop_
_geom_angle_atom_site_label_1
_geom_angle_atom_site_label_2
_geom_angle_atom_site_label_3
_geom_angle
_geom_angle_site_symmetry_1
_geom_angle_site_symmetry_3
_geom_angle_publ_flag
C1 Re1 C2 89.8(5) . . ?
C1 Re1 C3 89.8(5) . . ?
C2 Re1 C3 88.5(5) . . ?
C1 Re1 N1 97.0(4) . . ?
C2 Re1 N1 173.1(4) . . ?
C3 Re1 N1 92.0(3) . . ?
C1 Re1 N2 170.5(4) . . ?
C2 Re1 N2 98.3(4) . . ?
C3 Re1 N2 95.4(3) . . ?
N1 Re1 N2 74.8(3) . . ?
C1 Re1 P1 89.6(4) . . ?
C2 Re1 P1 91.6(4) . . ?
C3 Re1 P1 179.4(3) . . ?
N1 Re1 P1 87.96(18) . . ?
N2 Re1 P1 85.16(18) . . ?
O6 P1 O4 108.3(8) . . ?
O6 P1 O5 100.4(9) . . ?
O4 P1 O5 103.1(7) . . ?
O6 P1 Re1 120.4(5) . . ?
O4 P1 Re1 110.6(3) . . ?
O5 P1 Re1 112.3(4) . . ?
F6 P2 F4 177.5(6) . . ?
F6 P2 F5 89.6(7) . . ?
F4 P2 F5 91.4(6) . . ?
F6 P2 F2 90.6(7) . . ?
F4 P2 F2 87.2(6) . . ?
F5 P2 F2 90.5(7) . . ?
F6 P2 F1 89.5(6) . . ?
F4 P2 F1 92.7(6) . . ?
F5 P2 F1 90.4(6) . . ?
F2 P2 F1 179.1(6) . . ?
F6 P2 F3 91.2(7) . . ?
F4 P2 F3 87.7(6) . . ?
F5 P2 F3 179.0(6) . . ?
F2 P2 F3 90.0(7) . . ?
F1 P2 F3 89.1(6) . . ?
C14 O4 P1 130.0(8) . . ?
C16 O5 P1 134.3(15) . . ?
C18 O6 P1 138.1(19) . . ?
C4 N1 C8 118.2(8) . . ?
C4 N1 Re1 124.5(7) . . ?
C8 N1 Re1 117.4(6) . . ?
C9 N2 C13 121.4(8) . . ?
C9 N2 Re1 115.9(5) . . ?
C13 N2 Re1 122.6(7) . . ?
O1 C1 Re1 178.6(12) . . ?
O2 C2 Re1 178.8(10) . . ?
O3 C3 Re1 176.9(9) . . ?
N1 C4 C5 122.1(10) . . ?
N1 C4 H4 118.9 . . ?
C5 C4 H4 118.9 . . ?
C6 C5 C4 118.6(11) . . ?
C6 C5 H5 120.7 . . ?
C4 C5 H5 120.7 . . ?
C5 C6 C7 120.8(10) . . ?
C5 C6 H6 119.6 . . ?
C7 C6 H6 119.6 . . ?
C6 C7 C8 118.6(9) . . ?
C6 C7 H7 120.7 . . ?
C8 C7 H7 120.7 . . ?
N1 C8 C7 121.7(8) . . ?
N1 C8 C9 115.5(7) . . ?
C7 C8 C9 122.8(8) . . ?
N2 C9 C10 119.1(8) . . ?
N2 C9 C8 116.3(7) . . ?
C10 C9 C8 124.5(8) . . ?
C11 C10 C9 119.9(10) . . ?
C11 C10 H10 120.0 . . ?
C9 C10 H10 120.0 . . ?
C12 C11 C10 120.3(10) . . ?
C12 C11 H11 119.9 . . ?
C10 C11 H11 119.9 . . ?
C11 C12 C13 120.2(10) . . ?
C11 C12 H12 119.9 . . ?
C13 C12 H12 119.9 . . ?
N2 C13 C12 119.0(10) . . ?
N2 C13 H13 120.5 . . ?
C12 C13 H13 120.5 . . ?
O4 C14 C15 106.5(10) . . ?
O4 C14 H14A 110.4 . . ?
C15 C14 H14A 110.4 . . ?
O4 C14 H14B 110.4 . . ?
C15 C14 H14B 110.4 . . ?
H14A C14 H14B 108.6 . . ?
C14 C15 H15A 109.5 . . ?
C14 C15 H15B 109.5 . . ?
H15A C15 H15B 109.5 . . ?
C14 C15 H15C 109.5 . . ?
H15A C15 H15C 109.5 . . ?
H15B C15 H15C 109.5 . . ?
C17 C16 O5 122(3) . . ?
C17 C16 H16A 106.8 . . ?
O5 C16 H16A 106.8 . . ?
C17 C16 H16B 106.8 . . ?
O5 C16 H16B 106.8 . . ?
H16A C16 H16B 106.6 . . ?
C16 C17 H17A 109.5 . . ?
C16 C17 H17B 109.5 . . ?
H17A C17 H17B 109.5 . . ?
C16 C17 H17C 109.5 . . ?
H17A C17 H17C 109.5 . . ?
H17B C17 H17C 109.5 . . ?
O6 C18 C19 112(2) . . ?
O6 C18 H18B 109.2 . . ?
C19 C18 H18B 109.2 . . ?
O6 C18 H18A 109.2 . . ?
C19 C18 H18A 109.2 . . ?
H18B C18 H18A 107.9 . . ?
C18 C19 H19A 109.5 . . ?
C18 C19 H19B 109.5 . . ?
H19A C19 H19B 109.5 . . ?
C18 C19 H19C 109.5 . . ?
H19A C19 H19C 109.5 . . ?
H19B C19 H19C 109.5 . . ?

loop_
_geom_bond_atom_site_label_1
_geom_bond_atom_site_label_2
_geom_bond_distance
_geom_bond_site_symmetry_2
_geom_bond_publ_flag
Re1 C1 1.932(12) . ?
Re1 C2 1.936(11) . ?
Re1 C3 1.965(9) . ?
Re1 N1 2.173(7) . ?
Re1 N2 2.206(7) . ?
Re1 P1 2.426(2) . ?
P1 O6 1.522(10) . ?
P1 O4 1.527(8) . ?
P1 O5 1.578(11) . ?
P2 F6 1.560(9) . ?
P2 F4 1.563(8) . ?
P2 F5 1.573(10) . ?
P2 F2 1.583(10) . ?
P2 F1 1.584(8) . ?
P2 F3 1.588(10) . ?
O1 C1 1.121(14) . ?
O2 C2 1.149(13) . ?
O3 C3 1.135(11) . ?
O4 C14 1.437(12) . ?
O5 C16 1.39(2) . ?
O6 C18 1.29(2) . ?
N1 C4 1.343(12) . ?
N1 C8 1.343(11) . ?
N2 C9 1.340(11) . ?
N2 C13 1.343(12) . ?
C4 C5 1.392(15) . ?
C4 H4 0.9300 . ?
C5 C6 1.347(17) . ?
C5 H5 0.9300 . ?
C6 C7 1.358(15) . ?
C6 H6 0.9300 . ?
C7 C8 1.394(12) . ?
C7 H7 0.9300 . ?
C8 C9 1.489(12) . ?
C9 C10 1.388(12) . ?
C10 C11 1.350(16) . ?
C10 H10 0.9300 . ?
C11 C12 1.338(17) . ?
C11 H11 0.9300 . ?
C12 C13 1.390(15) . ?
C12 H12 0.9300 . ?
C13 H13 0.9300 . ?
C14 C15 1.491(18) . ?
C14 H14A 0.9700 . ?
C14 H14B 0.9700 . ?
C15 H15A 0.9600 . ?
C15 H15B 0.9600 . ?
C15 H15C 0.9600 . ?
C16 C17 1.28(3) . ?
C16 H16A 0.9700 . ?
C16 H16B 0.9700 . ?
C17 H17A 0.9600 . ?
C17 H17B 0.9600 . ?
C17 H17C 0.9600 . ?
C18 C19 1.45(3) . ?
C18 H18B 0.9700 . ?
C18 H18A 0.9700 . ?
C19 H19A 0.9600 . ?
C19 H19B 0.9600 . ?
C19 H19C 0.9600 . ?
